data_4122965
loop_
_publ_author_name
'Grubel, Katarzyna'
'Brennessel, William W.'
'Mercado, Brandon Q.'
'Holland, Patrick L.'

_publ_section_title
;
 Alkali Metal Control over N-N Cleavage in Iron Complexes.
;
_journal_name_full 'Journal of the American Chemical Society'
_journal_page_first 141120101403003
_journal_paper_doi 10.1021/ja507442b
_journal_year 2014
_chemical_formula_moiety 'C44 H54 Cl2 Fe2 N4'
_chemical_formula_sum 'C44 H54 Cl2 Fe2 N4'
_chemical_formula_weight 821.51
_chemical_name_common holmc22
_chemical_name_systematic
; 
 ? 
;
_space_group_IT_number 14
_symmetry_cell_setting monoclinic
_symmetry_space_group_name_Hall '-P 2yn'
_symmetry_space_group_name_H-M 'P 1 21/n 1'
_atom_sites_solution_hydrogens geom
_atom_sites_solution_primary direct
_atom_sites_solution_secondary difmap
_audit_creation_method SHELXL-97
_cell_angle_alpha 90.00
_cell_angle_beta 115.854(3)
_cell_angle_gamma 90.00
_cell_formula_units_Z 2
_cell_length_a 12.577(2)
_cell_length_b 13.577(2)
_cell_length_c 13.373(2)
_cell_measurement_reflns_used 4092
_cell_measurement_temperature 100.0(1)
_cell_measurement_theta_max 29.64
_cell_measurement_theta_min 2.26
_cell_volume 2055.0(5)
_computing_cell_refinement 'SAINT (Bruker, 2009)'
_computing_data_collection 'APEX2 (Bruker, 2009)'
_computing_data_reduction 'SAINT (Bruker, 2009)'
_computing_molecular_graphics 'SHELXTL (Sheldrick, 2008)'
_computing_publication_material 'SHELXTL (Sheldrick, 2008)'
_computing_structure_refinement 'SHELXL-97 (Sheldrick, 2008)'
_computing_structure_solution 'SIR97 (Altomare et al., 1999)'
_diffrn_ambient_temperature 100.0(1)
_diffrn_measured_fraction_theta_full 1.000
_diffrn_measured_fraction_theta_max 1.000
_diffrn_measurement_device_type 'Bruker SMART APEX II CCD Platform'
_diffrn_measurement_method 'area detector, \w scans per \f'
_diffrn_radiation_monochromator graphite
_diffrn_radiation_source 'fine-focus sealed tube'
_diffrn_radiation_type MoK\a
_diffrn_radiation_wavelength 0.71073
_diffrn_reflns_av_R_equivalents 0.1356
_diffrn_reflns_av_sigmaI/netI 0.0778
_diffrn_reflns_limit_h_max 18
_diffrn_reflns_limit_h_min -18
_diffrn_reflns_limit_k_max 19
_diffrn_reflns_limit_k_min -19
_diffrn_reflns_limit_l_max 19
_diffrn_reflns_limit_l_min -19
_diffrn_reflns_number 52227
_diffrn_reflns_theta_full 31.50
_diffrn_reflns_theta_max 31.50
_diffrn_reflns_theta_min 1.86
_diffrn_standards_number 0
_exptl_absorpt_coefficient_mu 0.871
_exptl_absorpt_correction_T_max 0.9577
_exptl_absorpt_correction_T_min 0.8732
_exptl_absorpt_correction_type multi-scan
_exptl_absorpt_process_details 'SADABS (Sheldrick, 2008)'
_exptl_crystal_colour orange
_exptl_crystal_density_diffrn 1.328
_exptl_crystal_density_method 'not measured'
_exptl_crystal_description plate
_exptl_crystal_F_000 864
_exptl_crystal_size_max 0.16
_exptl_crystal_size_mid 0.14
_exptl_crystal_size_min 0.05
_refine_diff_density_max 0.485
_refine_diff_density_min -0.378
_refine_diff_density_rms 0.089
_refine_ls_extinction_method none
_refine_ls_goodness_of_fit_ref 1.000
_refine_ls_hydrogen_treatment constr
_refine_ls_matrix_type full
_refine_ls_number_parameters 242
_refine_ls_number_reflns 6845
_refine_ls_number_restraints 0
_refine_ls_restrained_S_all 1.000
_refine_ls_R_factor_all 0.1006
_refine_ls_R_factor_gt 0.0494
_refine_ls_shift/su_max 0.000
_refine_ls_shift/su_mean 0.000
_refine_ls_structure_factor_coef Fsqd
_refine_ls_weighting_details 'calc w=1/[\s^2^(Fo^2^)+(0.0338P)^2^+1.4474P] where P=(Fo^2^+2Fc^2^)/3'
_refine_ls_weighting_scheme calc
_refine_ls_wR_factor_gt 0.0922
_refine_ls_wR_factor_ref 0.1118
_reflns_number_gt 4350
_reflns_number_total 6845
_reflns_threshold_expression >2sigma(I)
_cod_data_source_file ja507442b_si_002.cif
_cod_data_source_block holmc22
_cod_original_cell_volume 2055.1(6)
_cod_database_code 4122965

loop_
_symmetry_equiv_pos_as_xyz
'x, y, z'
'-x+1/2, y+1/2, -z+1/2'
'-x, -y, -z'
'x-1/2, -y-1/2, z-1/2'

loop_
_atom_site_label
_atom_site_type_symbol
_atom_site_fract_x
_atom_site_fract_y
_atom_site_fract_z
_atom_site_U_iso_or_equiv
_atom_site_adp_type
_atom_site_occupancy
_atom_site_symmetry_multiplicity
_atom_site_calc_flag
_atom_site_refinement_flags
Fe1 Fe 0.41791(3) 0.04077(2) 0.37210(3) 0.01907(9) Uani 1 1 d .
Cl1 Cl 0.56800(5) 0.11074(4) 0.53295(5) 0.02639(14) Uani 1 1 d .
N11 N 0.25867(16) 0.09895(14) 0.29828(16) 0.0183(4) Uani 1 1 d .
N21 N 0.43770(17) 0.05223(14) 0.23391(16) 0.0196(4) Uani 1 1 d .
C11 C 0.0672(2) 0.14453(19) 0.1493(2) 0.0254(5) Uani 1 1 d .
H11A H 0.0612 0.1825 0.2090 0.038 Uiso 1 1 calc R
H11B H 0.0116 0.0893 0.1287 0.038 Uiso 1 1 calc R
H11C H 0.0482 0.1871 0.0846 0.038 Uiso 1 1 calc R
C21 C 0.1918(2) 0.10553(16) 0.18913(19) 0.0193(4) Uani 1 1 d .
C31 C 0.2318(2) 0.08103(17) 0.10904(19) 0.0205(5) Uani 1 1 d .
C41 C 0.3508(2) 0.06601(16) 0.13160(19) 0.0198(5) Uani 1 1 d .
C51 C 0.3829(2) 0.06780(19) 0.0342(2) 0.0261(5) Uani 1 1 d .
H51A H 0.4690 0.0702 0.0624 0.039 Uiso 1 1 calc R
H51B H 0.3479 0.1261 -0.0116 0.039 Uiso 1 1 calc R
H51C H 0.3525 0.0083 -0.0107 0.039 Uiso 1 1 calc R
C61 C 0.1423(2) 0.0835(2) -0.0122(2) 0.0330(6) Uani 1 1 d .
H61A H 0.0647 0.0636 -0.0185 0.050 Uiso 1 1 calc R
H61B H 0.1671 0.0381 -0.0550 0.050 Uiso 1 1 calc R
H61C H 0.1374 0.1505 -0.0412 0.050 Uiso 1 1 calc R
C12 C 0.2153(2) 0.13932(18) 0.37263(19) 0.0213(5) Uani 1 1 d .
C22 C 0.2411(2) 0.23793(18) 0.4061(2) 0.0245(5) Uani 1 1 d .
C32 C 0.1996(2) 0.2762(2) 0.4785(2) 0.0318(6) Uani 1 1 d .
H32A H 0.2178 0.3424 0.5033 0.038 Uiso 1 1 calc R
C42 C 0.1321(2) 0.2199(2) 0.5154(2) 0.0363(7) Uani 1 1 d .
H42A H 0.1031 0.2477 0.5639 0.044 Uiso 1 1 calc R
C52 C 0.1070(2) 0.1233(2) 0.4813(2) 0.0316(6) Uani 1 1 d .
H52A H 0.0600 0.0851 0.5064 0.038 Uiso 1 1 calc R
C62 C 0.1490(2) 0.08056(19) 0.4109(2) 0.0246(5) Uani 1 1 d .
C72 C 0.3076(2) 0.30115(19) 0.3607(2) 0.0305(6) Uani 1 1 d .
H72A H 0.3068 0.3696 0.3836 0.046 Uiso 1 1 calc R
H72B H 0.2701 0.2971 0.2794 0.046 Uiso 1 1 calc R
H72C H 0.3894 0.2780 0.3895 0.046 Uiso 1 1 calc R
C82 C 0.1206(2) -0.02502(19) 0.3748(2) 0.0328(6) Uani 1 1 d .
H82A H 0.0723 -0.0533 0.4085 0.049 Uiso 1 1 calc R
H82B H 0.1942 -0.0626 0.3986 0.049 Uiso 1 1 calc R
H82C H 0.0770 -0.0279 0.2937 0.049 Uiso 1 1 calc R
C13 C 0.5586(2) 0.05574(18) 0.25043(19) 0.0218(5) Uani 1 1 d .
C23 C 0.6218(2) -0.03101(19) 0.2601(2) 0.0259(5) Uani 1 1 d .
C33 C 0.7377(2) -0.0232(2) 0.2743(2) 0.0320(6) Uani 1 1 d .
H33A H 0.7813 -0.0815 0.2784 0.038 Uiso 1 1 calc R
C43 C 0.7908(2) 0.0670(2) 0.2825(2) 0.0361(7) Uani 1 1 d .
H43A H 0.8702 0.0706 0.2923 0.043 Uiso 1 1 calc R
C53 C 0.7285(2) 0.1519(2) 0.2765(2) 0.0355(6) Uani 1 1 d .
H53A H 0.7663 0.2139 0.2843 0.043 Uiso 1 1 calc R
C63 C 0.6111(2) 0.14825(19) 0.2593(2) 0.0264(5) Uani 1 1 d .
C73 C 0.5661(3) -0.1300(2) 0.2528(2) 0.0341(6) Uani 1 1 d .
H73A H 0.6232 -0.1743 0.3081 0.051 Uiso 1 1 calc R
H73B H 0.5422 -0.1573 0.1783 0.051 Uiso 1 1 calc R
H73C H 0.4965 -0.1230 0.2673 0.051 Uiso 1 1 calc R
C83 C 0.5413(3) 0.24083(19) 0.2476(2) 0.0337(6) Uani 1 1 d .
H83A H 0.5934 0.2981 0.2619 0.051 Uiso 1 1 calc R
H83B H 0.5075 0.2399 0.3011 0.051 Uiso 1 1 calc R
H83C H 0.4776 0.2449 0.1720 0.051 Uiso 1 1 calc R

loop_
_atom_site_aniso_label
_atom_site_aniso_U_11
_atom_site_aniso_U_22
_atom_site_aniso_U_33
_atom_site_aniso_U_23
_atom_site_aniso_U_13
_atom_site_aniso_U_12
Fe1 0.01796(16) 0.02275(16) 0.01680(16) 0.00340(14) 0.00784(12) 0.00332(14)
Cl1 0.0278(3) 0.0218(3) 0.0227(3) 0.0031(2) 0.0046(2) -0.0021(2)
N11 0.0174(9) 0.0184(9) 0.0190(9) 0.0005(7) 0.0079(8) 0.0026(7)
N21 0.0184(9) 0.0205(10) 0.0203(9) 0.0009(8) 0.0089(8) 0.0020(8)
C11 0.0199(12) 0.0302(13) 0.0228(12) 0.0011(10) 0.0061(10) 0.0043(10)
C21 0.0174(11) 0.0169(10) 0.0213(11) 0.0008(9) 0.0063(9) 0.0003(9)
C31 0.0204(11) 0.0222(11) 0.0170(11) 0.0017(9) 0.0064(9) 0.0005(9)
C41 0.0241(12) 0.0171(10) 0.0184(11) 0.0008(8) 0.0095(10) 0.0013(9)
C51 0.0266(13) 0.0327(13) 0.0197(12) 0.0003(10) 0.0109(10) 0.0009(10)
C61 0.0252(13) 0.0509(17) 0.0189(12) -0.0010(12) 0.0058(11) 0.0028(12)
C12 0.0174(11) 0.0269(12) 0.0179(11) 0.0011(9) 0.0061(9) 0.0044(9)
C22 0.0186(12) 0.0283(13) 0.0236(12) -0.0031(10) 0.0065(10) 0.0030(10)
C32 0.0284(14) 0.0355(15) 0.0258(13) -0.0065(11) 0.0065(11) 0.0089(12)
C42 0.0311(15) 0.0547(19) 0.0255(14) -0.0026(13) 0.0145(12) 0.0130(14)
C52 0.0241(13) 0.0493(17) 0.0244(13) 0.0049(12) 0.0133(11) 0.0061(12)
C62 0.0185(12) 0.0316(13) 0.0246(12) 0.0041(10) 0.0103(10) 0.0046(10)
C72 0.0296(14) 0.0236(13) 0.0371(15) -0.0039(11) 0.0135(12) -0.0008(11)
C82 0.0290(14) 0.0329(15) 0.0429(16) 0.0077(12) 0.0216(13) -0.0012(11)
C13 0.0180(11) 0.0314(13) 0.0169(10) 0.0003(9) 0.0085(9) -0.0013(9)
C23 0.0227(12) 0.0344(14) 0.0207(12) 0.0026(10) 0.0095(10) 0.0043(11)
C33 0.0218(13) 0.0465(17) 0.0289(14) 0.0060(12) 0.0122(11) 0.0087(12)
C43 0.0185(13) 0.059(2) 0.0298(14) 0.0073(13) 0.0094(11) 0.0020(12)
C53 0.0303(15) 0.0475(17) 0.0302(14) 0.0005(13) 0.0145(12) -0.0129(13)
C63 0.0285(13) 0.0328(14) 0.0222(12) 0.0002(10) 0.0151(11) -0.0030(11)
C73 0.0337(15) 0.0283(14) 0.0413(16) 0.0010(12) 0.0174(13) 0.0074(11)
C83 0.0447(17) 0.0277(14) 0.0396(16) -0.0019(12) 0.0284(14) -0.0075(12)

loop_
_atom_type_symbol
_atom_type_description
_atom_type_scat_dispersion_real
_atom_type_scat_dispersion_imag
_atom_type_scat_source
C C 0.0033 0.0016 'International Tables Vol C Tables 4.2.6.8 and 6.1.1.4'
H H 0.0000 0.0000 'International Tables Vol C Tables 4.2.6.8 and 6.1.1.4'
N N 0.0061 0.0033 'International Tables Vol C Tables 4.2.6.8 and 6.1.1.4'
Cl Cl 0.1484 0.1585 'International Tables Vol C Tables 4.2.6.8 and 6.1.1.4'
Fe Fe 0.3463 0.8444 'International Tables Vol C Tables 4.2.6.8 and 6.1.1.4'

loop_
_geom_angle_atom_site_label_1
_geom_angle_atom_site_label_2
_geom_angle_atom_site_label_3
_geom_angle
_geom_angle_site_symmetry_3
N11 Fe1 N21 90.85(8) .
N11 Fe1 Cl1 122.02(6) .
N21 Fe1 Cl1 116.40(6) .
N11 Fe1 Cl1 115.85(6) 3_656
N21 Fe1 Cl1 123.78(6) 3_656
Cl1 Fe1 Cl1 91.02(2) 3_656
Fe1 Cl1 Fe1 88.98(2) 3_656
C21 N11 C12 118.96(19) .
C21 N11 Fe1 126.43(16) .
C12 N11 Fe1 114.59(15) .
C41 N21 C13 119.26(19) .
C41 N21 Fe1 125.90(16) .
C13 N21 Fe1 114.51(14) .
C21 C11 H11A 109.5 .
C21 C11 H11B 109.5 .
H11A C11 H11B 109.5 .
C21 C11 H11C 109.5 .
H11A C11 H11C 109.5 .
H11B C11 H11C 109.5 .
N11 C21 C31 123.6(2) .
N11 C21 C11 118.1(2) .
C31 C21 C11 118.3(2) .
C41 C31 C21 124.8(2) .
C41 C31 C61 117.2(2) .
C21 C31 C61 117.5(2) .
N21 C41 C31 123.8(2) .
N21 C41 C51 118.2(2) .
C31 C41 C51 117.9(2) .
C41 C51 H51A 109.5 .
C41 C51 H51B 109.5 .
H51A C51 H51B 109.5 .
C41 C51 H51C 109.5 .
H51A C51 H51C 109.5 .
H51B C51 H51C 109.5 .
C31 C61 H61A 109.5 .
C31 C61 H61B 109.5 .
H61A C61 H61B 109.5 .
C31 C61 H61C 109.5 .
H61A C61 H61C 109.5 .
H61B C61 H61C 109.5 .
C62 C12 C22 121.2(2) .
C62 C12 N11 120.1(2) .
C22 C12 N11 118.7(2) .
C32 C22 C12 118.4(2) .
C32 C22 C72 121.0(2) .
C12 C22 C72 120.6(2) .
C42 C32 C22 121.2(3) .
C42 C32 H32A 119.4 .
C22 C32 H32A 119.4 .
C52 C42 C32 119.7(2) .
C52 C42 H42A 120.1 .
C32 C42 H42A 120.1 .
C42 C52 C62 121.3(3) .
C42 C52 H52A 119.3 .
C62 C52 H52A 119.3 .
C52 C62 C12 118.1(2) .
C52 C62 C82 120.5(2) .
C12 C62 C82 121.3(2) .
C22 C72 H72A 109.5 .
C22 C72 H72B 109.5 .
H72A C72 H72B 109.5 .
C22 C72 H72C 109.5 .
H72A C72 H72C 109.5 .
H72B C72 H72C 109.5 .
C62 C82 H82A 109.5 .
C62 C82 H82B 109.5 .
H82A C82 H82B 109.5 .
C62 C82 H82C 109.5 .
H82A C82 H82C 109.5 .
H82B C82 H82C 109.5 .
C23 C13 C63 121.4(2) .
C23 C13 N21 120.5(2) .
C63 C13 N21 118.1(2) .
C33 C23 C13 118.0(2) .
C33 C23 C73 120.6(2) .
C13 C23 C73 121.3(2) .
C43 C33 C23 121.5(3) .
C43 C33 H33A 119.3 .
C23 C33 H33A 119.3 .
C33 C43 C53 119.8(2) .
C33 C43 H43A 120.1 .
C53 C43 H43A 120.1 .
C43 C53 C63 121.0(3) .
C43 C53 H53A 119.5 .
C63 C53 H53A 119.5 .
C53 C63 C13 118.2(2) .
C53 C63 C83 121.1(2) .
C13 C63 C83 120.6(2) .
C23 C73 H73A 109.5 .
C23 C73 H73B 109.5 .
H73A C73 H73B 109.5 .
C23 C73 H73C 109.5 .
H73A C73 H73C 109.5 .
H73B C73 H73C 109.5 .
C63 C83 H83A 109.5 .
C63 C83 H83B 109.5 .
H83A C83 H83B 109.5 .
C63 C83 H83C 109.5 .
H83A C83 H83C 109.5 .
H83B C83 H83C 109.5 .

loop_
_geom_bond_atom_site_label_1
_geom_bond_atom_site_label_2
_geom_bond_distance
_geom_bond_site_symmetry_2
Fe1 N11 1.9711(19) .
Fe1 N21 1.9756(19) .
Fe1 Cl1 2.3561(7) .
Fe1 Cl1 2.3831(7) 3_656
Cl1 Fe1 2.3831(7) 3_656
N11 C21 1.332(3) .
N11 C12 1.435(3) .
N21 C41 1.341(3) .
N21 C13 1.438(3) .
C11 C21 1.513(3) .
C11 H11A 0.9800 .
C11 H11B 0.9800 .
C11 H11C 0.9800 .
C21 C31 1.408(3) .
C31 C41 1.406(3) .
C31 C61 1.518(3) .
C41 C51 1.523(3) .
C51 H51A 0.9800 .
C51 H51B 0.9800 .
C51 H51C 0.9800 .
C61 H61A 0.9800 .
C61 H61B 0.9800 .
C61 H61C 0.9800 .
C12 C62 1.403(3) .
C12 C22 1.404(3) .
C22 C32 1.386(3) .
C22 C72 1.499(4) .
C32 C42 1.383(4) .
C32 H32A 0.9500 .
C42 C52 1.380(4) .
C42 H42A 0.9500 .
C52 C62 1.391(3) .
C52 H52A 0.9500 .
C62 C82 1.505(4) .
C72 H72A 0.9800 .
C72 H72B 0.9800 .
C72 H72C 0.9800 .
C82 H82A 0.9800 .
C82 H82B 0.9800 .
C82 H82C 0.9800 .
C13 C23 1.395(3) .
C13 C63 1.400(3) .
C23 C33 1.390(3) .
C23 C73 1.499(4) .
C33 C43 1.376(4) .
C33 H33A 0.9500 .
C43 C53 1.376(4) .
C43 H43A 0.9500 .
C53 C63 1.392(4) .
C53 H53A 0.9500 .
C63 C83 1.502(4) .
C73 H73A 0.9800 .
C73 H73B 0.9800 .
C73 H73C 0.9800 .
C83 H83A 0.9800 .
C83 H83B 0.9800 .
C83 H83C 0.9800 .

loop_
_geom_torsion_atom_site_label_1
_geom_torsion_atom_site_label_2
_geom_torsion_atom_site_label_3
_geom_torsion_atom_site_label_4
_geom_torsion
_geom_torsion_site_symmetry_1
_geom_torsion_site_symmetry_4
N11 Fe1 Cl1 Fe1 121.70(7) . 3_656
N21 Fe1 Cl1 Fe1 -129.03(6) . 3_656
Cl1 Fe1 Cl1 Fe1 0.0 3_656 3_656
N21 Fe1 N11 C21 18.71(19) . .
Cl1 Fe1 N11 C21 140.97(17) . .
Cl1 Fe1 N11 C21 -109.98(18) 3_656 .
N21 Fe1 N11 C12 -159.73(16) . .
Cl1 Fe1 N11 C12 -37.47(18) . .
Cl1 Fe1 N11 C12 71.58(16) 3_656 .
N11 Fe1 N21 C41 -17.14(19) . .
Cl1 Fe1 N21 C41 -143.97(17) . .
Cl1 Fe1 N21 C41 105.18(18) 3_656 .
N11 Fe1 N21 C13 156.19(16) . .
Cl1 Fe1 N21 C13 29.36(17) . .
Cl1 Fe1 N21 C13 -81.49(16) 3_656 .
C12 N11 C21 C31 170.9(2) . .
Fe1 N11 C21 C31 -7.5(3) . .
C12 N11 C21 C11 -7.1(3) . .
Fe1 N11 C21 C11 174.49(16) . .
N11 C21 C31 C41 -13.4(4) . .
C11 C21 C31 C41 164.6(2) . .
N11 C21 C31 C61 174.7(2) . .
C11 C21 C31 C61 -7.4(3) . .
C13 N21 C41 C31 -168.6(2) . .
Fe1 N21 C41 C31 4.5(3) . .
C13 N21 C41 C51 10.0(3) . .
Fe1 N21 C41 C51 -176.94(16) . .
C21 C31 C41 N21 15.0(4) . .
C61 C31 C41 N21 -173.0(2) . .
C21 C31 C41 C51 -163.6(2) . .
C61 C31 C41 C51 8.4(3) . .
C21 N11 C12 C62 90.2(3) . .
Fe1 N11 C12 C62 -91.2(2) . .
C21 N11 C12 C22 -90.1(3) . .
Fe1 N11 C12 C22 88.5(2) . .
C62 C12 C22 C32 0.1(4) . .
N11 C12 C22 C32 -179.6(2) . .
C62 C12 C22 C72 -177.3(2) . .
N11 C12 C22 C72 3.0(3) . .
C12 C22 C32 C42 -1.4(4) . .
C72 C22 C32 C42 176.0(2) . .
C22 C32 C42 C52 1.1(4) . .
C32 C42 C52 C62 0.5(4) . .
C42 C52 C62 C12 -1.8(4) . .
C42 C52 C62 C82 180.0(2) . .
C22 C12 C62 C52 1.4(4) . .
N11 C12 C62 C52 -178.9(2) . .
C22 C12 C62 C82 179.7(2) . .
N11 C12 C62 C82 -0.6(3) . .
C41 N21 C13 C23 -100.9(3) . .
Fe1 N21 C13 C23 85.3(2) . .
C41 N21 C13 C63 80.7(3) . .
Fe1 N21 C13 C63 -93.1(2) . .
C63 C13 C23 C33 -2.6(4) . .
N21 C13 C23 C33 179.1(2) . .
C63 C13 C23 C73 178.8(2) . .
N21 C13 C23 C73 0.5(3) . .
C13 C23 C33 C43 2.2(4) . .
C73 C23 C33 C43 -179.2(3) . .
C23 C33 C43 C53 -0.1(4) . .
C33 C43 C53 C63 -1.7(4) . .
C43 C53 C63 C13 1.3(4) . .
C43 C53 C63 C83 -177.2(3) . .
C23 C13 C63 C53 0.9(4) . .
N21 C13 C63 C53 179.3(2) . .
C23 C13 C63 C83 179.4(2) . .
N21 C13 C63 C83 -2.2(3) . .
